data_7123992
loop_
_publ_author_name
'Sen, Sajal'
'Li, Yue'
'Lynch, Vincent'
'Arumugam, Kuppuswamy'
'Sessler, Jonathan L.'
'Arambula, Jonathan'

_publ_section_title
;
 Expanding the biological utility of bis-NHC gold(I) complexes through
 post synthetic carbamate conjugation
;
_journal_name_full 'Chemical Communications'
_journal_paper_doi 10.1039/C9CC05635A
_journal_year 2019
_chemical_formula_moiety 'C27 H36 N2, C19 H25 N3 O3, Au 1+, P F6 1-'
_chemical_formula_sum 'C46 H61 Au F6 N5 O3 P'
_chemical_formula_weight 1073.93
_space_group_crystal_system triclinic
_space_group_IT_number 2
_space_group_name_Hall '-P 1'
_space_group_name_H-M_alt 'P -1'
_symmetry_space_group_name_Hall '-P 1'
_symmetry_space_group_name_H-M 'P -1'
_atom_sites_solution_hydrogens mixed
_audit_creation_method SHELXL-2016/6
_audit_update_record
;
2019-07-13 deposited with the CCDC.    2019-08-14 downloaded from the CCDC.
;
_cell_angle_alpha 100.792(3)
_cell_angle_beta 96.933(3)
_cell_angle_gamma 99.946(4)
_cell_formula_units_Z 4
_cell_length_a 11.0059(5)
_cell_length_b 18.0147(9)
_cell_length_c 25.0303(7)
_cell_measurement_reflns_used 64838
_cell_measurement_temperature 100(2)
_cell_measurement_theta_max 68.4
_cell_measurement_theta_min 2.76
_cell_volume 4741.2(4)
_computing_cell_refinement 'CrysAlisPro V 1.171.39.46, Agilent Technologies'
_computing_data_collection 'CrysAlisPro V 1.171.39.46, Agilent Technologies'
_computing_data_reduction 'CrysAlisPro V 1.171.39.46, Agilent Technologies'
_computing_molecular_graphics 'XP SHELXTL/PC, Siemens Analytical'
_computing_publication_material 'Shelxl-2016/6, Sheldrick, G. M.'
_computing_structure_refinement 'Shelxl-2016/6, Sheldrick, G. M.'
_computing_structure_solution
;

SHELXT. Sheldrick, G. M. (2015). Acta Cryst. A71, 3-8. 
;
_diffrn_ambient_temperature 100(2)
_diffrn_measured_fraction_theta_full 1.000
_diffrn_measured_fraction_theta_max 0.999
_diffrn_measurement_device_type 'Agilent SuperNova with Atlas S2 CCD'
_diffrn_measurement_method \w-scans
_diffrn_radiation_type CuK\a
_diffrn_radiation_wavelength 1.54184
_diffrn_reflns_av_R_equivalents 0.1074
_diffrn_reflns_av_unetI/netI 0.0429
_diffrn_reflns_Laue_measured_fraction_full 1.000
_diffrn_reflns_Laue_measured_fraction_max 0.999
_diffrn_reflns_limit_h_max 13
_diffrn_reflns_limit_h_min -13
_diffrn_reflns_limit_k_max 21
_diffrn_reflns_limit_k_min -21
_diffrn_reflns_limit_l_max 28
_diffrn_reflns_limit_l_min -30
_diffrn_reflns_number 147445
_diffrn_reflns_point_group_measured_fraction_full 1.000
_diffrn_reflns_point_group_measured_fraction_max 0.999
_diffrn_reflns_theta_full 67.684
_diffrn_reflns_theta_max 68.328
_diffrn_reflns_theta_min 2.549
_diffrn_source 'sealed microfocus tube'
_exptl_absorpt_coefficient_mu 6.726
_exptl_absorpt_correction_T_max 1.00
_exptl_absorpt_correction_T_min 0.555
_exptl_absorpt_correction_type multi-scan
_exptl_absorpt_process_details
;
CrysAlisPro 1.171.39.46 (Rigaku Oxford Diffraction, 2018)
Empirical absorption correction using spherical harmonics,
 implemented in SCALE3 ABSPACK scaling algorithm.
;
_exptl_crystal_colour colorless
_exptl_crystal_density_diffrn 1.505
_exptl_crystal_description needle
_exptl_crystal_F_000 2176
_exptl_crystal_size_max 0.180
_exptl_crystal_size_mid 0.064
_exptl_crystal_size_min 0.046
_refine_diff_density_max 2.361
_refine_diff_density_min -1.533
_refine_diff_density_rms 0.141
_refine_ls_extinction_method none
_refine_ls_goodness_of_fit_ref 1.019
_refine_ls_hydrogen_treatment constr
_refine_ls_matrix_type full
_refine_ls_number_parameters 1291
_refine_ls_number_reflns 17383
_refine_ls_number_restraints 1337
_refine_ls_restrained_S_all 1.018
_refine_ls_R_factor_all 0.0473
_refine_ls_R_factor_gt 0.0431
_refine_ls_shift/su_max 0.003
_refine_ls_shift/su_mean 0.000
_refine_ls_structure_factor_coef Fsqd
_refine_ls_weighting_details 'w=1/[\s^2^(Fo^2^)+(0.0819P)^2^+5.3510P] where P=(Fo^2^+2Fc^2^)/3'
_refine_ls_weighting_scheme calc
_refine_ls_wR_factor_gt 0.1143
_refine_ls_wR_factor_ref 0.1198
_reflns_Friedel_coverage 0.000
_reflns_number_gt 15543
_reflns_number_total 17383
_reflns_threshold_expression 'I > 2\s(I)'
_cod_data_source_file c9cc05635a2.cif
_cod_data_source_block shelx_CCDC5
_cod_database_code 7123992
_shelx_shelxl_version_number 2016/6
_shelx_space_group_comment
;
The symmetry employed for this shelxl refinement is uniquely defined
by the following loop, which should always be used as a source of
symmetry information in preference to the above space-group names.
They are only intended as comments.
;
_shelx_estimated_absorpt_t_min 0.377
_shelx_estimated_absorpt_t_max 0.747

loop_
_space_group_symop_operation_xyz
'x, y, z'
'-x, -y, -z'

loop_
_atom_site_label
_atom_site_type_symbol
_atom_site_fract_x
_atom_site_fract_y
_atom_site_fract_z
_atom_site_U_iso_or_equiv
_atom_site_adp_type
_atom_site_occupancy
_atom_site_site_symmetry_order
_atom_site_calc_flag
_atom_site_refinement_flags_posn
_atom_site_refinement_flags_adp
_atom_site_refinement_flags_occupancy
_atom_site_disorder_assembly
_atom_site_disorder_group
C1 C 0.4384(4) 0.2118(2) 0.80614(17) 0.0177(8) Uani 1 1 d . U . . .
C2 C 0.3368(4) 0.2418(3) 0.87728(18) 0.0266(9) Uani 1 1 d . U . . .
H2 H 0.321709 0.257994 0.913809 0.032 Uiso 1 1 calc R U . . .
C3 C 0.2510(4) 0.2192(3) 0.83132(18) 0.0251(9) Uani 1 1 d . U . . .
H3 H 0.163532 0.216435 0.829142 0.030 Uiso 1 1 calc R U . . .
C4 C 0.5689(4) 0.2503(2) 0.89723(15) 0.0212(8) Uani 1 1 d . U . . .
C5 C 0.6019(4) 0.1885(3) 0.91784(17) 0.0239(9) Uani 1 1 d . U . . .
C6 C 0.7168(4) 0.2013(3) 0.95103(18) 0.0269(9) Uani 1 1 d . U . . .
H6 H 0.742305 0.160036 0.965100 0.032 Uiso 1 1 calc R U . . .
C7 C 0.7950(4) 0.2730(3) 0.96409(17) 0.0273(9) Uani 1 1 d . U . . .
H7 H 0.873737 0.280529 0.986764 0.033 Uiso 1 1 calc R U . . .
C8 C 0.7587(4) 0.3342(3) 0.94406(17) 0.0269(9) Uani 1 1 d . U . . .
H8 H 0.812621 0.383500 0.953948 0.032 Uiso 1 1 calc R U . . .
C9 C 0.6453(4) 0.3247(3) 0.90992(16) 0.0252(9) Uani 1 1 d . U . . .
C10 C 0.5156(5) 0.1089(3) 0.90316(19) 0.0301(9) Uani 1 1 d . U . . .
H10 H 0.434784 0.114723 0.883065 0.036 Uiso 1 1 calc R U . . .
C11 C 0.4866(8) 0.0793(4) 0.9544(3) 0.071(2) Uani 1 1 d . U . . .
H11A H 0.452410 0.117478 0.978206 0.106 Uiso 1 1 calc R U . . .
H11B H 0.425223 0.030635 0.943398 0.106 Uiso 1 1 calc R U . . .
H11C H 0.563362 0.070778 0.974367 0.106 Uiso 1 1 calc R U . . .
C12 C 0.5693(6) 0.0527(3) 0.8638(3) 0.0476(13) Uani 1 1 d . U . . .
H12A H 0.577807 0.071779 0.829976 0.071 Uiso 1 1 calc R U . . .
H12B H 0.513127 0.002032 0.854786 0.071 Uiso 1 1 calc R U . . .
H12C H 0.651488 0.048113 0.881274 0.071 Uiso 1 1 calc R U . . .
C13 C 0.6055(5) 0.3909(3) 0.88796(19) 0.0311(10) Uani 1 1 d . U . . .
H13 H 0.529524 0.369853 0.859370 0.037 Uiso 1 1 calc R U . . .
C14 C 0.5733(6) 0.4489(3) 0.9334(2) 0.0405(12) Uani 1 1 d . U . . .
H14A H 0.506453 0.423251 0.950129 0.061 Uiso 1 1 calc R U . . .
H14B H 0.545194 0.490313 0.917920 0.061 Uiso 1 1 calc R U . . .
H14C H 0.647344 0.470717 0.961449 0.061 Uiso 1 1 calc R U . . .
C15 C 0.7074(8) 0.4323(5) 0.8616(3) 0.074(2) Uani 1 1 d . U . . .
H15A H 0.784750 0.449634 0.888257 0.110 Uiso 1 1 calc R U . . .
H15B H 0.681006 0.477056 0.850256 0.110 Uiso 1 1 calc R U . . .
H15C H 0.722052 0.396958 0.829248 0.110 Uiso 1 1 calc R U . . .
C16 C 0.2625(4) 0.1748(2) 0.73017(16) 0.0192(8) Uani 1 1 d . U . . .
C17 C 0.2390(4) 0.0959(2) 0.70685(18) 0.0236(8) Uani 1 1 d . U . . .
C18 C 0.1943(4) 0.0728(3) 0.65049(19) 0.0293(9) Uani 1 1 d . U . . .
H18 H 0.176978 0.019593 0.633388 0.035 Uiso 1 1 calc R U . . .
C19 C 0.1752(5) 0.1267(3) 0.61936(18) 0.0345(10) Uani 1 1 d . U . . .
H19 H 0.146127 0.110229 0.580912 0.041 Uiso 1 1 calc R U . . .
C20 C 0.1981(5) 0.2046(3) 0.64364(19) 0.0320(10) Uani 1 1 d . U . . .
H20 H 0.184412 0.240882 0.621571 0.038 Uiso 1 1 calc R U . . .
C21 C 0.2408(4) 0.2306(3) 0.70001(17) 0.0231(8) Uani 1 1 d . U . . .
C22 C 0.2598(5) 0.0368(3) 0.7418(2) 0.0312(10) Uani 1 1 d . U . . .
H22 H 0.317461 0.065069 0.776342 0.037 Uiso 1 1 calc R U . . .
C23 C 0.1368(7) 0.0039(4) 0.7584(4) 0.068(2) Uani 1 1 d . U . . .
H23A H 0.079593 -0.026834 0.725633 0.102 Uiso 1 1 calc R U . . .
H23B H 0.099688 0.046185 0.775620 0.102 Uiso 1 1 calc R U . . .
H23C H 0.151827 -0.028906 0.784622 0.102 Uiso 1 1 calc R U . . .
C24 C 0.3215(6) -0.0263(3) 0.7139(3) 0.0511(15) Uani 1 1 d . U . . .
H24A H 0.267645 -0.054945 0.679577 0.077 Uiso 1 1 calc R U . . .
H24B H 0.334085 -0.061644 0.738498 0.077 Uiso 1 1 calc R U . . .
H24C H 0.402416 -0.002929 0.705639 0.077 Uiso 1 1 calc R U . . .
C25 C 0.2666(5) 0.3156(3) 0.7263(2) 0.0357(11) Uani 1 1 d . U . . .
H25 H 0.273805 0.319419 0.767016 0.043 Uiso 1 1 calc R U . . .
C26 C 0.3917(7) 0.3558(4) 0.7159(3) 0.0650(19) Uani 1 1 d . U . . .
H26A H 0.455039 0.325416 0.723398 0.098 Uiso 1 1 calc R U . . .
H26B H 0.415933 0.407157 0.740188 0.098 Uiso 1 1 calc R U . . .
H26C H 0.384914 0.360920 0.677418 0.098 Uiso 1 1 calc R U . . .
C27 C 0.1581(8) 0.3530(4) 0.7099(3) 0.0645(18) Uani 1 1 d . U . . .
H27A H 0.149693 0.352552 0.670425 0.097 Uiso 1 1 calc R U . . .
H27B H 0.173768 0.406387 0.730813 0.097 Uiso 1 1 calc R U . . .
H27C H 0.080795 0.324206 0.717932 0.097 Uiso 1 1 calc R U . . .
C28 C 0.7080(4) 0.1744(2) 0.71352(17) 0.0214(8) Uani 1 1 d . U . . .
C29 C 0.8827(4) 0.1480(3) 0.68380(19) 0.0264(9) Uani 1 1 d . U . . .
H29 H 0.961509 0.133449 0.683103 0.032 Uiso 1 1 calc R U . . .
C30 C 0.8171(4) 0.1714(3) 0.64359(19) 0.0269(9) Uani 1 1 d . U . . .
H30 H 0.840023 0.175672 0.608724 0.032 Uiso 1 1 calc R U . . .
C31 C 0.8471(4) 0.1232(3) 0.77600(17) 0.0235(8) Uani 1 1 d . U . . .
C32 C 0.9031(4) 0.1764(3) 0.82442(18) 0.0245(9) Uani 1 1 d . U . . .
C33 C 0.9393(4) 0.1489(3) 0.87086(19) 0.0303(10) Uani 1 1 d . U . . .
H33 H 0.975709 0.184571 0.904304 0.036 Uiso 1 1 calc R U . . .
C34 C 0.9233(5) 0.0700(3) 0.8693(2) 0.0337(10) Uani 1 1 d . U . . .
C35 C 0.8663(4) 0.0189(3) 0.82050(19) 0.0312(9) Uani 1 1 d . U . . .
H35 H 0.854278 -0.034862 0.819363 0.037 Uiso 1 1 calc R U . . .
C36 C 0.8264(4) 0.0435(3) 0.77341(18) 0.0257(9) Uani 1 1 d . U . . .
C37 C 0.9202(5) 0.2621(3) 0.8273(2) 0.0331(10) Uani 1 1 d . U . . .
H37A H 0.954970 0.274372 0.795015 0.050 Uiso 1 1 calc R U . . .
H37B H 0.977525 0.289839 0.860862 0.050 Uiso 1 1 calc R U . . .
H37C H 0.839219 0.277573 0.827829 0.050 Uiso 1 1 calc R U . . .
C38 C 0.9668(6) 0.0424(4) 0.9206(2) 0.0531(15) Uani 1 1 d . U . . .
H38A H 0.902031 0.041851 0.944213 0.080 Uiso 1 1 calc R U . . .
H38B H 1.043858 0.077180 0.940659 0.080 Uiso 1 1 calc R U . . .
H38C H 0.982721 -0.009867 0.909991 0.080 Uiso 1 1 calc R U . . .
C39 C 0.7649(5) -0.0131(3) 0.72097(19) 0.0350(10) Uani 1 1 d . U . . .
H39A H 0.756572 -0.065748 0.727228 0.052 Uiso 1 1 calc R U . . .
H39B H 0.816125 -0.007358 0.692021 0.052 Uiso 1 1 calc R U . . .
H39C H 0.681944 -0.003163 0.709531 0.052 Uiso 1 1 calc R U . . .
C40 C 0.6062(4) 0.2081(3) 0.62938(17) 0.0274(9) Uani 1 1 d . U . . .
H40A H 0.637759 0.232723 0.600232 0.033 Uiso 1 1 calc R U . . .
H40B H 0.568893 0.245465 0.653122 0.033 Uiso 1 1 calc R U . . .
C41 C 0.5071(4) 0.1366(3) 0.60319(19) 0.0318(10) Uani 1 1 d . U . . .
H41A H 0.474872 0.111458 0.632003 0.038 Uiso 1 1 calc R U . . .
H41B H 0.436390 0.150811 0.581627 0.038 Uiso 1 1 calc R U . . .
C42 C 0.5753(5) 0.0172(3) 0.5829(2) 0.0359(11) Uani 1 1 d . U . . .
C43 C 0.6673(7) -0.0953(4) 0.5593(3) 0.0556(16) Uani 1 1 d . U . . .
H43A H 0.621938 -0.133480 0.526058 0.067 Uiso 1 1 calc R U . . .
H43B H 0.632179 -0.108558 0.591700 0.067 Uiso 1 1 calc R U . . .
C44 C 0.8056(8) -0.0978(5) 0.5659(3) 0.065(2) Uani 1 1 d . U . . .
H44A H 0.847384 -0.065440 0.601998 0.077 Uiso 1 1 calc R U . . .
H44B H 0.815199 -0.151492 0.565775 0.077 Uiso 1 1 calc R U . . .
C45 C 0.8507(6) 0.0044(4) 0.5230(2) 0.0480(14) Uani 1 1 d . U . . .
H45A H 0.893874 0.022234 0.493841 0.058 Uiso 1 1 calc R U . . .
H45B H 0.890657 0.038759 0.558694 0.058 Uiso 1 1 calc R U . . .
C46 C 0.7162(6) 0.0102(3) 0.5123(2) 0.0434(12) Uani 1 1 d . U . . .
H46A H 0.709634 0.064599 0.513546 0.052 Uiso 1 1 calc R U . . .
H46B H 0.676929 -0.020591 0.475336 0.052 Uiso 1 1 calc R U . . .
C47 C 0.9446(4) 0.3863(2) 0.22257(16) 0.0178(8) Uani 1 1 d . U . . .
C48 C 1.0495(4) 0.3689(3) 0.1507(2) 0.0302(10) Uani 1 1 d . U . . .
H48 H 1.066793 0.359816 0.114058 0.036 Uiso 1 1 calc R U . . .
C49 C 1.1325(4) 0.3813(3) 0.1972(2) 0.0301(10) Uani 1 1 d . U . . .
H49 H 1.219580 0.382340 0.199462 0.036 Uiso 1 1 calc R U . . .
C50 C 0.8175(4) 0.3542(3) 0.13029(16) 0.0220(8) Uani 1 1 d . U . . .
C51 C 0.7742(4) 0.4149(3) 0.11063(16) 0.0251(9) Uani 1 1 d . U . . .
C52 C 0.6604(5) 0.3952(3) 0.07531(18) 0.0299(10) Uani 1 1 d . U . . .
H52 H 0.628060 0.434316 0.060914 0.036 Uiso 1 1 calc R U . . .
C53 C 0.5931(4) 0.3199(3) 0.06065(18) 0.0297(9) Uani 1 1 d . U . . .
H53 H 0.514657 0.308282 0.037229 0.036 Uiso 1 1 calc R U . . .
C54 C 0.6399(4) 0.2613(3) 0.08004(18) 0.0280(9) Uani 1 1 d . U . . .
H54 H 0.594102 0.209701 0.069039 0.034 Uiso 1 1 calc R U . . .
C55 C 0.7532(4) 0.2777(2) 0.11543(16) 0.0227(8) Uani 1 1 d . U . . .
C56 C 0.8492(5) 0.4968(3) 0.12504(19) 0.0314(10) Uani 1 1 d . U . . .
H56 H 0.911488 0.502643 0.158871 0.038 Uiso 1 1 calc R U . . .
C57 C 0.9197(6) 0.5127(3) 0.0779(2) 0.0411(12) Uani 1 1 d . U . . .
H57A H 0.971553 0.474085 0.069941 0.062 Uiso 1 1 calc R U . . .
H57B H 0.973115 0.564245 0.088631 0.062 Uiso 1 1 calc R U . . .
H57C H 0.859685 0.509841 0.044948 0.062 Uiso 1 1 calc R U . . .
C58 C 0.7661(6) 0.5564(3) 0.1364(2) 0.0457(13) Uani 1 1 d . U . . .
H58A H 0.717419 0.559358 0.101678 0.069 Uiso 1 1 calc R U . . .
H58B H 0.818699 0.607049 0.153402 0.069 Uiso 1 1 calc R U . . .
H58C H 0.709272 0.540940 0.161406 0.069 Uiso 1 1 calc R U . . .
C59 C 0.8040(4) 0.2137(3) 0.13667(18) 0.0264(9) Uani 1 1 d . U . . .
H59 H 0.885963 0.237465 0.160823 0.032 Uiso 1 1 calc R U . . .
C60 C 0.7177(6) 0.1763(3) 0.1717(3) 0.0473(14) Uani 1 1 d . U . . .
H60A H 0.707940 0.215461 0.202883 0.071 Uiso 1 1 calc R U . . .
H60B H 0.753822 0.136059 0.185393 0.071 Uiso 1 1 calc R U . . .
H60C H 0.635871 0.153254 0.149222 0.071 Uiso 1 1 calc R U . . .
C61 C 0.8283(6) 0.1529(3) 0.0895(2) 0.0422(12) Uani 1 1 d . U . . .
H61A H 0.863747 0.113544 0.104714 0.063 Uiso 1 1 calc R U . . .
H61B H 0.887202 0.177740 0.068684 0.063 Uiso 1 1 calc R U . . .
H61C H 0.749491 0.128609 0.064981 0.063 Uiso 1 1 calc R U . . .
C62 C 1.1209(4) 0.4037(3) 0.29825(17) 0.0247(8) Uani 1 1 d . U . . .
C63 C 1.1776(5) 0.4775(3) 0.3263(3) 0.0447(14) Uani 1 1 d . U . . .
C64 C 1.2354(6) 0.4862(4) 0.3805(3) 0.0584(18) Uani 1 1 d . U . . .
H64 H 1.277230 0.535931 0.400816 0.070 Uiso 1 1 calc R U . . .
C65 C 1.2326(6) 0.4232(4) 0.4051(2) 0.0532(16) Uani 1 1 d . U . . .
H65 H 1.272425 0.429910 0.442060 0.064 Uiso 1 1 calc R U . . .
C66 C 1.1726(5) 0.3511(4) 0.3763(2) 0.0384(12) Uani 1 1 d . U . . .
H66 H 1.170172 0.308459 0.393663 0.046 Uiso 1 1 calc R U . . .
C67 C 1.1151(4) 0.3396(3) 0.32196(19) 0.0262(9) Uani 1 1 d . U . . .
C68 C 1.1794(7) 0.5481(3) 0.3016(3) 0.067(2) Uani 1 1 d . U . . .
H68 H 1.121125 0.532642 0.265725 0.081 Uiso 1 1 calc R U . . .
C69 C 1.3072(8) 0.5795(4) 0.2902(3) 0.067(2) Uani 1 1 d . U . . .
H69A H 1.364985 0.598063 0.325039 0.101 Uiso 1 1 calc R U . . .
H69B H 1.302922 0.622336 0.271414 0.101 Uiso 1 1 calc R U . . .
H69C H 1.336872 0.538723 0.266730 0.101 Uiso 1 1 calc R U . . .
C70 C 1.1321(8) 0.6114(4) 0.3395(6) 0.106(4) Uani 1 1 d . U . . .
H70A H 1.194002 0.632831 0.372809 0.159 Uiso 1 1 calc R U . . .
H70B H 1.052831 0.588917 0.349737 0.159 Uiso 1 1 calc R U . . .
H70C H 1.119324 0.652449 0.319993 0.159 Uiso 1 1 calc R U . . .
C71 C 1.0490(5) 0.2590(3) 0.2905(2) 0.0356(11) Uani 1 1 d . U . . .
H71 H 1.009603 0.263357 0.253412 0.043 Uiso 1 1 calc R U . . .
C72 C 0.9440(7) 0.2275(5) 0.3209(4) 0.078(2) Uani 1 1 d . U . . .
H72A H 0.890655 0.180966 0.297151 0.117 Uiso 1 1 calc R U . . .
H72B H 0.893814 0.266668 0.330040 0.117 Uiso 1 1 calc R U . . .
H72C H 0.980952 0.214828 0.354873 0.117 Uiso 1 1 calc R U . . .
C73 C 1.1377(7) 0.2046(4) 0.2823(4) 0.073(2) Uani 1 1 d . U . . .
H73A H 1.198256 0.223083 0.259675 0.110 Uiso 1 1 calc R U . . .
H73B H 1.090704 0.153099 0.263678 0.110 Uiso 1 1 calc R U . . .
H73C H 1.181925 0.202248 0.318146 0.110 Uiso 1 1 calc R U . . .
C74 C 0.6714(5) 0.4021(3) 0.31616(19) 0.0261(9) Uani 1 1 d . U . . .
C75 C 0.4890(7) 0.3866(4) 0.3475(3) 0.0614(19) Uani 1 1 d . U . . .
H75 H 0.403969 0.367576 0.349464 0.074 Uiso 1 1 calc R U . . .
C76 C 0.5700(7) 0.4404(4) 0.3853(3) 0.0582(18) Uani 1 1 d . U . . .
H76 H 0.553644 0.466949 0.419410 0.070 Uiso 1 1 calc R U . . .
C77 C 0.4987(4) 0.3053(3) 0.2557(2) 0.0305(9) Uani 1 1 d . U . . .
C78 C 0.4781(4) 0.2278(3) 0.2597(2) 0.0298(9) Uani 1 1 d . U . . .
C79 C 0.4210(4) 0.1733(3) 0.2126(2) 0.0328(10) Uani 1 1 d . U . . .
H79 H 0.406592 0.120379 0.214345 0.039 Uiso 1 1 calc R U . . .
C80 C 0.3840(5) 0.1930(3) 0.1630(2) 0.0342(10) Uani 1 1 d . U . . .
C81 C 0.4073(4) 0.2710(3) 0.1609(2) 0.0326(10) Uani 1 1 d . U . . .
H81 H 0.383403 0.285503 0.127226 0.039 Uiso 1 1 calc R U . . .
C82 C 0.4642(4) 0.3277(3) 0.2065(2) 0.0329(10) Uani 1 1 d . U . . .
C83 C 0.5183(5) 0.2048(3) 0.3130(2) 0.0411(11) Uani 1 1 d . U . . .
H83A H 0.608813 0.222412 0.324062 0.062 Uiso 1 1 calc R U . . .
H83B H 0.497018 0.148542 0.307836 0.062 Uiso 1 1 calc R U . . .
H83C H 0.475285 0.228490 0.341711 0.062 Uiso 1 1 calc R U . . .
C84 C 0.3230(6) 0.1330(3) 0.1116(2) 0.0478(13) Uani 1 1 d . U . . .
H84A H 0.386640 0.120805 0.089056 0.072 Uiso 1 1 calc R U . . .
H84B H 0.260239 0.153175 0.090487 0.072 Uiso 1 1 calc R U . . .
H84C H 0.282632 0.086113 0.122118 0.072 Uiso 1 1 calc R U . . .
C85 C 0.4902(5) 0.4113(3) 0.2021(3) 0.0421(13) Uani 1 1 d . U . . .
H85A H 0.580016 0.428809 0.203093 0.063 Uiso 1 1 calc R U . . .
H85B H 0.462909 0.442711 0.233060 0.063 Uiso 1 1 calc R U . . .
H85C H 0.444588 0.416715 0.167388 0.063 Uiso 1 1 calc R U . . .
C86 C 0.7972(6) 0.4990(3) 0.3975(2) 0.0481(14) Uani 1 1 d D U . . .
H86A H 0.778052 0.522819 0.433698 0.058 Uiso 0.65 1 d R U P A 1
H86B H 0.821633 0.541367 0.378406 0.058 Uiso 0.65 1 d R U P A 1
H86C H 0.792619 0.554226 0.402844 0.058 Uiso 0.35 1 d R U P B 2
H86D H 0.870119 0.490526 0.379374 0.058 Uiso 0.35 1 d R U P B 2
O4 O 0.8647(7) 0.4076(4) 0.4402(3) 0.0496(13) Uani 0.65 1 d D U P C 1
O5 O 1.0649(7) 0.4200(4) 0.4812(3) 0.0503(15) Uani 0.65 1 d D U P C 1
O6 O 0.8410(10) 0.1816(9) 0.5085(7) 0.062(2) Uani 0.65 1 d D U P C 1
N10 N 0.9078(8) 0.3330(5) 0.4981(4) 0.0632(17) Uani 0.65 1 d D U P C 1
C87 C 0.9090(6) 0.4632(5) 0.4080(3) 0.0420(17) Uani 0.65 1 d D U P C 1
H87A H 0.931614 0.437466 0.373157 0.050 Uiso 0.65 1 calc R U P C 1
H87B H 0.982014 0.502167 0.429112 0.050 Uiso 0.65 1 calc R U P C 1
C88 C 0.9481(14) 0.3862(8) 0.4716(6) 0.054(2) Uani 0.65 1 d D U P C 1
C89 C 0.9935(10) 0.2986(6) 0.5312(4) 0.0576(19) Uani 0.65 1 d D U P C 1
H89A H 1.080974 0.320526 0.528652 0.069 Uiso 0.65 1 calc R U P C 1
H89B H 0.982282 0.310585 0.570286 0.069 Uiso 0.65 1 calc R U P C 1
C90 C 0.9676(10) 0.2155(7) 0.5108(6) 0.056(2) Uani 0.65 1 d D U P C 1
H90A H 0.990376 0.204079 0.473480 0.068 Uiso 0.65 1 calc R U P C 1
H90B H 1.020494 0.192215 0.535120 0.068 Uiso 0.65 1 calc R U P C 1
C91 C 0.7592(11) 0.2130(7) 0.4723(5) 0.063(2) Uani 0.65 1 d D U P C 1
H91A H 0.671125 0.188380 0.471484 0.076 Uiso 0.65 1 calc R U P C 1
H91B H 0.778584 0.201501 0.434358 0.076 Uiso 0.65 1 calc R U P C 1
C92 C 0.7758(10) 0.2982(6) 0.4918(5) 0.0641(19) Uani 0.65 1 d D U P C 1
H92A H 0.726798 0.319760 0.464868 0.077 Uiso 0.65 1 calc R U P C 1
H92B H 0.745528 0.309790 0.527538 0.077 Uiso 0.65 1 calc R U P C 1
O4A O 0.7852(11) 0.3862(6) 0.4455(5) 0.053(2) Uani 0.35 1 d D U P C 2
O5A O 0.9893(15) 0.4058(9) 0.4779(9) 0.072(4) Uani 0.35 1 d D U P C 2
O6A O 0.8428(17) 0.1834(16) 0.5168(14) 0.060(3) Uani 0.35 1 d D U P C 2
N10A N 0.8777(12) 0.2846(7) 0.4473(6) 0.061(2) Uani 0.35 1 d D U P C 2
C87A C 0.8049(14) 0.4712(7) 0.4553(4) 0.051(3) Uani 0.35 1 d D U P C 2
H87C H 0.887840 0.494130 0.477845 0.061 Uiso 0.35 1 calc R U P C 2
H87D H 0.740510 0.489248 0.475920 0.061 Uiso 0.35 1 calc R U P C 2
C88A C 0.8851(17) 0.3593(9) 0.4564(9) 0.059(2) Uani 0.35 1 d D U P C 2
C89A C 0.9822(14) 0.2503(10) 0.4675(7) 0.059(3) Uani 0.35 1 d D U P C 2
H89C H 0.986453 0.203299 0.440562 0.071 Uiso 0.35 1 calc R U P C 2
H89D H 1.062256 0.287485 0.472397 0.071 Uiso 0.35 1 calc R U P C 2
C90A C 0.9601(17) 0.2310(14) 0.5198(9) 0.061(3) Uani 0.35 1 d D U P C 2
H90C H 1.026238 0.204664 0.532664 0.073 Uiso 0.35 1 calc R U P C 2
H90D H 0.966347 0.279319 0.547321 0.073 Uiso 0.35 1 calc R U P C 2
C91A C 0.7382(16) 0.2135(13) 0.4941(9) 0.062(3) Uani 0.35 1 d D U P C 2
H91C H 0.729796 0.260287 0.520165 0.075 Uiso 0.35 1 calc R U P C 2
H91D H 0.660134 0.174586 0.489493 0.075 Uiso 0.35 1 calc R U P C 2
C92A C 0.7559(14) 0.2329(10) 0.4400(7) 0.063(3) Uani 0.35 1 d D U P C 2
H92C H 0.753030 0.185425 0.412146 0.075 Uiso 0.35 1 calc R U P C 2
H92D H 0.688763 0.258633 0.427116 0.075 Uiso 0.35 1 calc R U P C 2
N1 N 0.4514(3) 0.2369(2) 0.86097(14) 0.0224(7) Uani 1 1 d . U . . .
N2 N 0.3147(3) 0.2007(2) 0.78786(14) 0.0197(7) Uani 1 1 d . U . . .
N3 N 0.8133(3) 0.1491(2) 0.72664(14) 0.0217(7) Uani 1 1 d . U . . .
N4 N 0.7102(3) 0.1881(2) 0.66246(15) 0.0230(7) Uani 1 1 d . U . . .
N5 N 0.6521(4) -0.0186(3) 0.55423(18) 0.0386(9) Uani 1 1 d . U . . .
N6 N 0.5527(4) 0.3639(2) 0.30458(18) 0.0349(9) Uani 1 1 d . U . . .
N7 N 0.6814(4) 0.4498(2) 0.36558(17) 0.0383(10) Uani 1 1 d D U . . .
N8 N 0.9344(3) 0.3720(2) 0.16669(15) 0.0222(7) Uani 1 1 d . U . . .
N9 N 1.0674(3) 0.3921(2) 0.24093(15) 0.0230(7) Uani 1 1 d . U . . .
O1 O 0.5642(3) 0.0849(2) 0.56758(13) 0.0331(7) Uani 1 1 d . U . . .
O2 O 0.5231(5) -0.0061(3) 0.61823(17) 0.0537(11) Uani 1 1 d . U . . .
O3 O 0.8655(5) -0.0720(3) 0.52414(17) 0.0587(12) Uani 1 1 d . U . . .
P1 P 0.4200(4) 0.3201(3) 0.52275(18) 0.0428(12) Uani 0.61 1 d D U P D 1
F1 F 0.3268(7) 0.2547(4) 0.5413(3) 0.066(2) Uani 0.61 1 d D U P D 1
F2 F 0.5161(9) 0.3840(5) 0.5048(4) 0.099(3) Uani 0.61 1 d D U P D 1
F3 F 0.5100(6) 0.2600(4) 0.5142(3) 0.0690(17) Uani 0.61 1 d D U P D 1
F4 F 0.3588(9) 0.2885(4) 0.4606(2) 0.080(2) Uani 0.61 1 d D U P D 1
F5 F 0.3260(8) 0.3759(4) 0.5301(3) 0.091(2) Uani 0.61 1 d D U P D 1
F6 F 0.4883(10) 0.3513(5) 0.5841(3) 0.094(3) Uani 0.61 1 d D U P D 1
P1A P 0.4190(7) 0.3314(4) 0.5286(3) 0.048(2) Uani 0.39 1 d D U P E 2
F1A F 0.3899(12) 0.2507(5) 0.5471(5) 0.074(3) Uani 0.39 1 d D U P E 2
F2A F 0.4539(9) 0.4113(4) 0.5105(4) 0.054(2) Uani 0.39 1 d D U P E 2
F3A F 0.4607(11) 0.2877(6) 0.4746(4) 0.081(3) Uani 0.39 1 d D U P E 2
F4A F 0.2821(9) 0.3156(7) 0.4958(5) 0.092(3) Uani 0.39 1 d D U P E 2
F5A F 0.3750(14) 0.3726(6) 0.5819(4) 0.091(3) Uani 0.39 1 d D U P E 2
F6A F 0.5585(10) 0.3437(7) 0.5589(6) 0.101(4) Uani 0.39 1 d D U P E 2
P2 P 0.19789(10) 0.32022(6) 0.01281(4) 0.0230(2) Uani 1 1 d D U . . .
F7 F 0.0902(3) 0.26312(19) 0.03074(14) 0.0460(7) Uani 1 1 d D U . . .
F8 F 0.3064(3) 0.37572(18) -0.00569(12) 0.0433(7) Uani 1 1 d D U . . .
F9 F 0.2782(3) 0.25392(17) 0.00591(12) 0.0395(6) Uani 1 1 d D U . . .
F10 F 0.2620(3) 0.35114(19) 0.07574(10) 0.0407(7) Uani 1 1 d D U . . .
F11 F 0.1162(3) 0.38494(19) 0.01981(12) 0.0438(7) Uani 1 1 d D U . . .
F12 F 0.1349(3) 0.29067(18) -0.05042(10) 0.0379(6) Uani 1 1 d D U . . .
Au1 Au 0.57375(2) 0.19203(2) 0.76049(2) 0.01642(7) Uani 1 1 d . U . . .
Au2 Au 0.80707(2) 0.39370(2) 0.26864(2) 0.01892(7) Uani 1 1 d . U . . .

loop_
_atom_site_aniso_label
_atom_site_aniso_U_11
_atom_site_aniso_U_22
_atom_site_aniso_U_33
_atom_site_aniso_U_23
_atom_site_aniso_U_13
_atom_site_aniso_U_12
C1 0.0205(19) 0.0173(17) 0.0165(18) 0.0020(14) 0.0078(15) 0.0053(14)
C2 0.026(2) 0.040(2) 0.0169(19) 0.0020(17) 0.0104(16) 0.0148(18)
C3 0.020(2) 0.034(2) 0.023(2) 0.0034(17) 0.0092(16) 0.0117(17)
C4 0.0224(19) 0.031(2) 0.0092(16) -0.0040(15) 0.0037(14) 0.0096(16)
C5 0.028(2) 0.032(2) 0.0157(18) 0.0053(16) 0.0117(16) 0.0102(17)
C6 0.030(2) 0.036(2) 0.0191(19) 0.0081(17) 0.0080(17) 0.0143(18)
C7 0.026(2) 0.039(2) 0.0181(19) 0.0047(17) 0.0063(16) 0.0100(18)
C8 0.030(2) 0.029(2) 0.0189(19) 0.0012(16) 0.0034(16) 0.0042(17)
C9 0.032(2) 0.029(2) 0.0144(18) 0.0004(16) 0.0036(16) 0.0104(17)
C10 0.033(2) 0.031(2) 0.025(2) 0.0047(18) 0.0051(18) 0.0034(18)
C11 0.092(5) 0.065(4) 0.041(3) 0.019(3) 0.009(3) -0.034(4)
C12 0.051(3) 0.025(2) 0.068(4) 0.003(2) 0.019(3) 0.013(2)
C13 0.040(2) 0.028(2) 0.026(2) 0.0031(17) 0.0000(18) 0.0114(19)
C14 0.058(3) 0.033(2) 0.038(3) 0.008(2) 0.018(2) 0.022(2)
C15 0.093(5) 0.090(5) 0.087(5) 0.067(5) 0.064(4) 0.065(5)
C16 0.0169(18) 0.0245(19) 0.0158(18) 0.0012(15) 0.0039(14) 0.0054(15)
C17 0.0219(19) 0.024(2) 0.024(2) -0.0018(16) 0.0119(16) 0.0036(15)
C18 0.024(2) 0.029(2) 0.031(2) -0.0048(18) 0.0066(17) 0.0061(17)
C19 0.032(2) 0.051(3) 0.0165(19) -0.0028(19) 0.0040(17) 0.010(2)
C20 0.037(2) 0.042(3) 0.021(2) 0.0087(19) 0.0078(18) 0.016(2)
C21 0.025(2) 0.026(2) 0.0203(19) 0.0053(16) 0.0049(16) 0.0088(16)
C22 0.036(2) 0.022(2) 0.040(2) 0.0054(18) 0.018(2) 0.0107(18)
C23 0.055(4) 0.068(4) 0.112(6) 0.056(4) 0.052(4) 0.033(3)
C24 0.061(4) 0.040(3) 0.069(4) 0.018(3) 0.037(3) 0.032(3)
C25 0.053(3) 0.027(2) 0.031(2) 0.0069(18) 0.014(2) 0.013(2)
C26 0.076(5) 0.032(3) 0.083(5) 0.003(3) 0.032(4) -0.005(3)
C27 0.085(5) 0.049(3) 0.065(4) 0.009(3) 0.008(4) 0.034(3)
C28 0.024(2) 0.0214(19) 0.0195(19) -0.0004(15) 0.0109(16) 0.0054(15)
C29 0.022(2) 0.030(2) 0.029(2) 0.0017(17) 0.0131(17) 0.0072(16)
C30 0.026(2) 0.030(2) 0.026(2) 0.0016(17) 0.0170(17) 0.0061(17)
C31 0.0172(18) 0.031(2) 0.024(2) 0.0027(16) 0.0109(15) 0.0068(15)
C32 0.0177(19) 0.027(2) 0.027(2) -0.0026(17) 0.0077(16) 0.0056(16)
C33 0.023(2) 0.040(2) 0.025(2) -0.0005(19) 0.0038(17) 0.0065(18)
C34 0.031(2) 0.040(2) 0.031(2) 0.0035(19) 0.0091(18) 0.0098(19)
C35 0.034(2) 0.032(2) 0.032(2) 0.0066(18) 0.0142(19) 0.0114(18)
C36 0.023(2) 0.031(2) 0.024(2) 0.0013(17) 0.0114(16) 0.0089(17)
C37 0.033(2) 0.027(2) 0.033(2) -0.0045(19) 0.002(2) 0.0045(19)
C38 0.058(4) 0.060(4) 0.041(3) 0.015(3) 0.000(3) 0.012(3)
C39 0.048(3) 0.029(2) 0.026(2) -0.0030(18) 0.009(2) 0.007(2)
C40 0.035(2) 0.031(2) 0.0216(19) 0.0044(17) 0.0137(17) 0.0142(18)
C41 0.027(2) 0.040(2) 0.029(2) 0.0020(19) 0.0062(18) 0.0130(19)
C42 0.040(3) 0.036(2) 0.029(2) -0.0031(19) 0.008(2) 0.011(2)
C43 0.086(4) 0.045(3) 0.046(3) 0.008(3) 0.028(3) 0.029(3)
C44 0.091(5) 0.082(5) 0.034(3) 0.007(3) 0.017(3) 0.056(4)
C45 0.047(3) 0.054(3) 0.038(3) -0.015(2) 0.016(2) 0.016(3)
C46 0.049(3) 0.040(3) 0.042(3) 0.000(2) 0.015(2) 0.013(2)
C47 0.0177(18) 0.0219(19) 0.0122(17) 0.0043(14) 0.0026(14) -0.0018(15)
C48 0.026(2) 0.044(3) 0.025(2) 0.0110(19) 0.0098(18) 0.0087(19)
C49 0.023(2) 0.041(2) 0.029(2) 0.0110(19) 0.0089(18) 0.0060(18)
C50 0.024(2) 0.029(2) 0.0141(17) 0.0015(15) 0.0063(15) 0.0069(16)
C51 0.034(2) 0.028(2) 0.0143(18) 0.0016(15) 0.0063(16) 0.0106(18)
C52 0.039(2) 0.036(2) 0.0181(19) 0.0026(17) 0.0019(18) 0.020(2)
C53 0.028(2) 0.041(2) 0.0179(19) -0.0029(17) 0.0008(16) 0.0134(19)
C54 0.029(2) 0.031(2) 0.022(2) -0.0009(17) 0.0072(17) 0.0056(18)
C55 0.026(2) 0.027(2) 0.0163(18) 0.0025(15) 0.0091(15) 0.0080(16)
C56 0.044(3) 0.024(2) 0.024(2) 0.0008(17) 0.0025(19) 0.0071(19)
C57 0.051(3) 0.029(2) 0.049(3) 0.007(2) 0.023(3) 0.014(2)
C58 0.066(4) 0.028(2) 0.047(3) -0.002(2) 0.026(3) 0.018(2)
C59 0.031(2) 0.028(2) 0.0214(19) 0.0030(17) 0.0080(17) 0.0086(17)
C60 0.056(3) 0.044(3) 0.057(3) 0.026(3) 0.028(3) 0.019(3)
C61 0.061(3) 0.040(3) 0.034(3) 0.006(2) 0.015(2) 0.028(3)
C62 0.026(2) 0.029(2) 0.0188(19) 0.0011(16) 0.0025(16) 0.0099(17)
C63 0.034(3) 0.035(3) 0.057(3) -0.003(2) -0.015(2) 0.011(2)
C64 0.050(3) 0.051(3) 0.057(3) -0.026(3) -0.022(3) 0.027(3)
C65 0.050(3) 0.085(4) 0.026(2) -0.003(3) -0.001(2) 0.039(3)
C66 0.033(2) 0.067(3) 0.026(2) 0.020(2) 0.0091(19) 0.026(2)
C67 0.022(2) 0.036(2) 0.028(2) 0.0107(18) 0.0105(17) 0.0147(17)
C68 0.059(4) 0.030(3) 0.096(5) 0.007(3) -0.038(4) 0.003(3)
C69 0.086(5) 0.039(3) 0.066(4) 0.000(3) -0.009(4) 0.012(3)
C70 0.055(4) 0.039(4) 0.219(12) 0.014(5) 0.016(6) 0.015(3)
C71 0.034(2) 0.030(2) 0.049(3) 0.019(2) 0.007(2) 0.0101(19)
C72 0.055(4) 0.066(4) 0.126(7) 0.046(5) 0.034(4) 0.006(3)
C73 0.054(4) 0.046(3) 0.114(6) -0.008(4) 0.015(4) 0.022(3)
C74 0.032(2) 0.027(2) 0.024(2) 0.0045(17) 0.0140(18) 0.0110(18)
C75 0.057(4) 0.043(3) 0.077(4) -0.017(3) 0.047(3) -0.002(3)
C76 0.074(4) 0.046(3) 0.055(3) -0.010(3) 0.048(3) 0.008(3)
C77 0.026(2) 0.028(2) 0.037(2) -0.0018(18) 0.0172(18) 0.0051(17)
C78 0.027(2) 0.027(2) 0.038(2) 0.0040(18) 0.0176(18) 0.0077(17)
C79 0.032(2) 0.027(2) 0.042(3) 0.0079(19) 0.014(2) 0.0065(18)
C80 0.032(2) 0.029(2) 0.043(3) 0.008(2) 0.011(2) 0.0049(18)
C81 0.025(2) 0.033(2) 0.044(3) 0.013(2) 0.0123(19) 0.0080(18)
C82 0.023(2) 0.030(2) 0.047(3) 0.006(2) 0.0116(19) 0.0078(18)
C83 0.049(3) 0.041(3) 0.038(3) 0.010(2) 0.017(2) 0.011(2)
C84 0.055(3) 0.038(3) 0.045(3) 0.006(2) 0.005(3) -0.004(2)
C85 0.035(3) 0.032(3) 0.062(4) 0.013(2) 0.010(2) 0.007(2)
C86 0.061(3) 0.042(3) 0.030(3) -0.014(2) -0.007(2) 0.014(3)
O4 0.046(3) 0.051(3) 0.055(3) 0.014(2) 0.007(2) 0.016(2)
O5 0.037(3) 0.069(4) 0.042(3) 0.007(3) 0.010(3) 0.006(3)
O6 0.062(3) 0.066(3) 0.062(5) 0.027(3) 0.008(3) 0.016(3)
N10 0.058(3) 0.063(3) 0.073(3) 0.025(3) 0.009(3) 0.016(3)
C87 0.043(4) 0.046(4) 0.037(3) 0.004(3) 0.011(3) 0.010(3)
C88 0.052(4) 0.055(4) 0.059(4) 0.013(3) 0.013(3) 0.016(3)
C89 0.059(4) 0.061(4) 0.061(4) 0.022(3) 0.013(3) 0.020(3)
C90 0.058(4) 0.061(4) 0.058(4) 0.023(3) 0.009(3) 0.022(3)
C91 0.063(4) 0.066(4) 0.063(4) 0.024(4) 0.007(3) 0.010(3)
C92 0.063(4) 0.066(4) 0.068(4) 0.027(3) 0.010(3) 0.012(3)
O4A 0.048(4) 0.058(4) 0.055(4) 0.014(4) 0.009(4) 0.011(4)
O5A 0.046(7) 0.074(7) 0.092(7) 0.003(6) 0.012(7) 0.016(6)
O6A 0.062(4) 0.063(4) 0.060(5) 0.023(4) 0.010(4) 0.016(4)
N10A 0.062(4) 0.063(4) 0.063(4) 0.022(3) 0.011(4) 0.015(3)
C87A 0.053(5) 0.057(5) 0.044(5) 0.006(4) 0.009(4) 0.018(4)
C88A 0.055(4) 0.062(4) 0.064(4) 0.018(4) 0.013(4) 0.011(4)
C89A 0.057(4) 0.062(4) 0.065(4) 0.022(4) 0.012(4) 0.019(4)
C90A 0.060(4) 0.064(5) 0.062(5) 0.019(4) 0.009(4) 0.018(4)
C91A 0.063(4) 0.064(4) 0.064(5) 0.023(4) 0.007(4) 0.015(4)
C92A 0.066(5) 0.064(5) 0.063(5) 0.024(4) 0.006(4) 0.016(4)
N1 0.0228(17) 0.0298(18) 0.0169(16) 0.0013(13) 0.0081(13) 0.0121(14)
N2 0.0165(16) 0.0256(17) 0.0184(16) 0.0015(13) 0.0081(13) 0.0074(13)
N3 0.0184(16) 0.0251(17) 0.0224(16) -0.0015(13) 0.0111(13) 0.0078(13)
N4 0.0258(18) 0.0220(17) 0.0235(17) 0.0036(14) 0.0143(14) 0.0055(14)
N5 0.044(2) 0.038(2) 0.036(2) 0.0006(18) 0.0147(18) 0.0139(18)
N6 0.033(2) 0.0280(19) 0.045(2) -0.0018(17) 0.0245(18) 0.0073(16)
N7 0.051(3) 0.031(2) 0.034(2) -0.0024(17) 0.0188(19) 0.0132(18)
N8 0.0225(17) 0.0265(17) 0.0187(16) 0.0058(13) 0.0064(13) 0.0048(14)
N9 0.0212(17) 0.0285(18) 0.0211(17) 0.0097(14) 0.0071(13) 0.0023(14)
O1 0.0367(17) 0.0373(17) 0.0248(15) -0.0004(13) 0.0094(13) 0.0106(14)
O2 0.080(3) 0.051(2) 0.048(2) 0.0186(19) 0.039(2) 0.030(2)
O3 0.073(3) 0.076(3) 0.036(2) 0.002(2) 0.016(2) 0.044(2)
P1 0.061(2) 0.046(2) 0.0278(18) 0.0124(15) 0.0030(15) 0.0265(16)
F1 0.068(5) 0.062(4) 0.074(5) 0.015(3) 0.032(4) 0.017(4)
F2 0.114(6) 0.090(6) 0.097(5) 0.045(5) 0.023(5) 0.000(5)
F3 0.060(4) 0.073(4) 0.083(4) 0.026(3) 0.015(3) 0.025(3)
F4 0.130(6) 0.065(4) 0.046(3) 0.006(3) -0.013(4) 0.046(4)
F5 0.118(6) 0.076(5) 0.089(5) 0.002(4) 0.023(4) 0.063(4)
F6 0.126(7) 0.092(5) 0.046(4) 0.015(4) -0.019(4) -0.006(5)
P1A 0.076(4) 0.032(3) 0.037(3) 0.000(2) -0.005(3) 0.029(2)
F1A 0.112(8) 0.055(5) 0.061(5) 0.023(4) -0.008(6) 0.035(6)
F2A 0.080(6) 0.040(4) 0.046(4) 0.004(4) 0.002(4) 0.036(4)
F3A 0.100(7) 0.070(6) 0.063(6) -0.011(5) 0.029(6) 0.008(6)
F4A 0.085(7) 0.102(7) 0.098(7) 0.051(6) 0.001(6) 0.023(6)
F5A 0.166(9) 0.067(6) 0.062(6) 0.012(5) 0.055(6) 0.059(6)
F6A 0.103(8) 0.092(7) 0.100(8) 0.032(6) -0.038(6) 0.023(6)
P2 0.0227(5) 0.0298(5) 0.0170(5) 0.0015(4) 0.0070(4) 0.0079(4)
F7 0.0386(16) 0.0517(18) 0.0514(18) 0.0172(15) 0.0217(14) 0.0020(14)
F8 0.0429(17) 0.0443(17) 0.0367(15) 0.0021(13) 0.0144(13) -0.0063(13)
F9 0.0432(16) 0.0455(16) 0.0362(15) 0.0060(13) 0.0123(12) 0.0245(13)
F10 0.0420(16) 0.0596(19) 0.0191(12) -0.0008(12) 0.0031(11) 0.0170(14)
F11 0.058(2) 0.0539(18) 0.0304(14) 0.0086(13) 0.0157(13) 0.0357(16)
F12 0.0346(14) 0.0540(17) 0.0196(12) -0.0026(12) 0.0013(11) 0.0081(13)
Au1 0.01731(10) 0.01787(10) 0.01482(10) -0.00015(6) 0.00782(6) 0.00583(6)
Au2 0.02072(10) 0.01991(10) 0.01672(10) 0.00149(7) 0.00596(7) 0.00619(7)

loop_
_atom_type_symbol
_atom_type_description
_atom_type_scat_dispersion_real
_atom_type_scat_dispersion_imag
_atom_type_scat_source
C C 0.0181 0.0091 'International Tables Vol C Tables 4.2.6.8 and 6.1.1.4'
H H 0.0000 0.0000 'International Tables Vol C Tables 4.2.6.8 and 6.1.1.4'
N N 0.0311 0.0180 'International Tables Vol C Tables 4.2.6.8 and 6.1.1.4'
O O 0.0492 0.0322 'International Tables Vol C Tables 4.2.6.8 and 6.1.1.4'
F F 0.0727 0.0534 'International Tables Vol C Tables 4.2.6.8 and 6.1.1.4'
P P 0.2955 0.4335 'International Tables Vol C Tables 4.2.6.8 and 6.1.1.4'
Au Au -4.4197 7.2980 'International Tables Vol C Tables 4.2.6.8 and 6.1.1.4'

loop_
_geom_angle_atom_site_label_1
_geom_angle_atom_site_label_2
_geom_angle_atom_site_label_3
_geom_angle
N1 C1 N2 105.2(3)
N1 C1 Au1 127.7(3)
N2 C1 Au1 127.0(3)
C3 C2 N1 106.6(4)
C3 C2 H2 126.7
N1 C2 H2 126.7
C2 C3 N2 106.8(4)
C2 C3 H3 126.6
N2 C3 H3 126.6
C5 C4 C9 123.1(4)
C5 C4 N1 118.1(4)
C9 C4 N1 118.8(4)
C6 C5 C4 117.5(4)
C6 C5 C10 121.2(4)
C4 C5 C10 121.2(4)
C7 C6 C5 121.3(4)
C7 C6 H6 119.4
C5 C6 H6 119.4
C6 C7 C8 120.1(4)
C6 C7 H7 120.0
C8 C7 H7 120.0
C9 C8 C7 121.4(4)
C9 C8 H8 119.3
C7 C8 H8 119.3
C8 C9 C4 116.6(4)
C8 C9 C13 121.6(4)
C4 C9 C13 121.7(4)
C12 C10 C11 112.8(5)
C12 C10 C5 110.4(4)
C11 C10 C5 111.9(4)
C12 C10 H10 107.1
C11 C10 H10 107.1
C5 C10 H10 107.1
C10 C11 H11A 109.5
C10 C11 H11B 109.5
H11A C11 H11B 109.5
C10 C11 H11C 109.5
H11A C11 H11C 109.5
H11B C11 H11C 109.5
C10 C12 H12A 109.5
C10 C12 H12B 109.5
H12A C12 H12B 109.5
C10 C12 H12C 109.5
H12A C12 H12C 109.5
H12B C12 H12C 109.5
C9 C13 C14 111.0(4)
C9 C13 C15 111.7(4)
C14 C13 C15 108.6(5)
C9 C13 H13 108.5
C14 C13 H13 108.5
C15 C13 H13 108.5
C13 C14 H14A 109.5
C13 C14 H14B 109.5
H14A C14 H14B 109.5
C13 C14 H14C 109.5
H14A C14 H14C 109.5
H14B C14 H14C 109.5
C13 C15 H15A 109.5
C13 C15 H15B 109.5
H15A C15 H15B 109.5
C13 C15 H15C 109.5
H15A C15 H15C 109.5
H15B C15 H15C 109.5
C17 C16 C21 123.2(4)
C17 C16 N2 118.8(4)
C21 C16 N2 118.0(4)
C18 C17 C16 117.6(4)
C18 C17 C22 121.0(4)
C16 C17 C22 121.4(4)
C19 C18 C17 120.5(4)
C19 C18 H18 119.7
C17 C18 H18 119.7
C18 C19 C20 120.7(4)
C18 C19 H19 119.6
C20 C19 H19 119.6
C19 C20 C21 120.9(4)
C19 C20 H20 119.5
C21 C20 H20 119.5
C20 C21 C16 117.0(4)
C20 C21 C25 120.9(4)
C16 C21 C25 122.1(4)
C23 C22 C24 112.0(5)
C23 C22 C17 109.4(4)
C24 C22 C17 113.2(4)
C23 C22 H22 107.3
C24 C22 H22 107.3
C17 C22 H22 107.3
C22 C23 H23A 109.5
C22 C23 H23B 109.5
H23A C23 H23B 109.5
C22 C23 H23C 109.5
H23A C23 H23C 109.5
H23B C23 H23C 109.5
C22 C24 H24A 109.5
C22 C24 H24B 109.5
H24A C24 H24B 109.5
C22 C24 H24C 109.5
H24A C24 H24C 109.5
H24B C24 H24C 109.5
C21 C25 C26 110.8(4)
C21 C25 C27 111.7(5)
C26 C25 C27 114.0(5)
C21 C25 H25 106.6
C26 C25 H25 106.6
C27 C25 H25 106.6
C25 C26 H26A 109.5
C25 C26 H26B 109.5
H26A C26 H26B 109.5
C25 C26 H26C 109.5
H26A C26 H26C 109.5
H26B C26 H26C 109.5
C25 C27 H27A 109.5
C25 C27 H27B 109.5
H27A C27 H27B 109.5
C25 C27 H27C 109.5
H27A C27 H27C 109.5
H27B C27 H27C 109.5
N3 C28 N4 106.0(3)
N3 C28 Au1 128.0(3)
N4 C28 Au1 126.0(3)
C30 C29 N3 106.9(4)
C30 C29 H29 126.5
N3 C29 H29 126.5
C29 C30 N4 107.0(4)
C29 C30 H30 126.5
N4 C30 H30 126.5
C32 C31 C36 121.7(4)
C32 C31 N3 120.2(4)
C36 C31 N3 118.0(4)
C33 C32 C31 118.6(4)
C33 C32 C37 120.2(4)
C31 C32 C37 121.2(4)
C32 C33 C34 121.2(4)
C32 C33 H33 119.4
C34 C33 H33 119.4
C35 C34 C33 118.4(5)
C35 C34 C38 122.0(5)
C33 C34 C38 119.7(5)
C36 C35 C34 122.5(5)
C36 C35 H35 118.8
C34 C35 H35 118.8
C35 C36 C31 117.6(4)
C35 C36 C39 121.4(4)
C31 C36 C39 121.1(4)
C32 C37 H37A 109.5
C32 C37 H37B 109.5
H37A C37 H37B 109.5
C32 C37 H37C 109.5
H37A C37 H37C 109.5
H37B C37 H37C 109.5
C34 C38 H38A 109.5
C34 C38 H38B 109.5
H38A C38 H38B 109.5
C34 C38 H38C 109.5
H38A C38 H38C 109.5
H38B C38 H38C 109.5
C36 C39 H39A 109.5
C36 C39 H39B 109.5
H39A C39 H39B 109.5
C36 C39 H39C 109.5
H39A C39 H39C 109.5
H39B C39 H39C 109.5
N4 C40 C41 110.7(4)
N4 C40 H40A 109.5
C41 C40 H40A 109.5
N4 C40 H40B 109.5
C41 C40 H40B 109.5
H40A C40 H40B 108.1
O1 C41 C40 107.6(4)
O1 C41 H41A 110.2
C40 C41 H41A 110.2
O1 C41 H41B 110.2
C40 C41 H41B 110.2
H41A C41 H41B 108.5
O2 C42 N5 125.4(5)
O2 C42 O1 123.5(5)
N5 C42 O1 111.1(4)
N5 C43 C44 109.1(6)
N5 C43 H43A 109.9
C44 C43 H43A 109.9
N5 C43 H43B 109.9
C44 C43 H43B 109.9
H43A C43 H43B 108.3
O3 C44 C43 113.4(5)
O3 C44 H44A 108.9
C43 C44 H44A 108.9
O3 C44 H44B 108.9
C43 C44 H44B 108.9
H44A C44 H44B 107.7
O3 C45 C46 112.3(5)
O3 C45 H45A 109.1
C46 C45 H45A 109.1
O3 C45 H45B 109.1
C46 C45 H45B 109.1
H45A C45 H45B 107.9
N5 C46 C45 108.9(5)
N5 C46 H46A 109.9
C45 C46 H46A 109.9
N5 C46 H46B 109.9
C45 C46 H46B 109.9
H46A C46 H46B 108.3
N9 C47 N8 105.0(4)
N9 C47 Au2 127.0(3)
N8 C47 Au2 128.0(3)
C49 C48 N8 106.7(4)
C49 C48 H48 126.6
N8 C48 H48 126.6
C48 C49 N9 107.2(4)
C48 C49 H49 126.4
N9 C49 H49 126.4
C55 C50 C51 123.3(4)
C55 C50 N8 118.4(4)
C51 C50 N8 118.2(4)
C52 C51 C50 116.5(4)
C52 C51 C56 121.3(4)
C50 C51 C56 122.2(4)
C53 C52 C51 121.5(4)
C53 C52 H52 119.2
C51 C52 H52 119.2
C52 C53 C54 120.4(4)
C52 C53 H53 119.8
C54 C53 H53 119.8
C53 C54 C55 120.5(4)
C53 C54 H54 119.8
C55 C54 H54 119.8
C54 C55 C50 117.8(4)
C54 C55 C59 120.5(4)
C50 C55 C59 121.8(4)
C51 C56 C57 109.9(4)
C51 C56 C58 112.0(4)
C57 C56 C58 109.1(4)
C51 C56 H56 108.6
C57 C56 H56 108.6
C58 C56 H56 108.6
C56 C57 H57A 109.5
C56 C57 H57B 109.5
H57A C57 H57B 109.5
C56 C57 H57C 109.5
H57A C57 H57C 109.5
H57B C57 H57C 109.5
C56 C58 H58A 109.5
C56 C58 H58B 109.5
H58A C58 H58B 109.5
C56 C58 H58C 109.5
H58A C58 H58C 109.5
H58B C58 H58C 109.5
C55 C59 C60 111.4(4)
C55 C59 C61 111.6(4)
C60 C59 C61 110.8(4)
C55 C59 H59 107.6
C60 C59 H59 107.6
C61 C59 H59 107.6
C59 C60 H60A 109.5
C59 C60 H60B 109.5
H60A C60 H60B 109.5
C59 C60 H60C 109.5
H60A C60 H60C 109.5
H60B C60 H60C 109.5
C59 C61 H61A 109.5
C59 C61 H61B 109.5
H61A C61 H61B 109.5
C59 C61 H61C 109.5
H61A C61 H61C 109.5
H61B C61 H61C 109.5
C63 C62 C67 123.3(4)
C63 C62 N9 118.5(4)
C67 C62 N9 118.1(4)
C62 C63 C64 117.2(6)
C62 C63 C68 123.7(5)
C64 C63 C68 119.2(5)
C65 C64 C63 120.8(6)
C65 C64 H64 119.6
C63 C64 H64 119.6
C66 C65 C64 120.1(5)
C66 C65 H65 119.9
C64 C65 H65 119.9
C65 C66 C67 121.1(5)
C65 C66 H66 119.5
C67 C66 H66 119.5
C66 C67 C62 117.4(5)
C66 C67 C71 120.2(4)
C62 C67 C71 122.3(4)
C69 C68 C63 112.0(5)
C69 C68 C70 110.2(6)
C63 C68 C70 110.7(8)
C69 C68 H68 107.9
C63 C68 H68 107.9
C70 C68 H68 107.9
C68 C69 H69A 109.5
C68 C69 H69B 109.5
H69A C69 H69B 109.5
C68 C69 H69C 109.5
H69A C69 H69C 109.5
H69B C69 H69C 109.5
C68 C70 H70A 109.5
C68 C70 H70B 109.5
H70A C70 H70B 109.5
C68 C70 H70C 109.5
H70A C70 H70C 109.5
H70B C70 H70C 109.5
C73 C71 C67 112.3(5)
C73 C71 C72 110.9(6)
C67 C71 C72 109.5(5)
C73 C71 H71 108.0
C67 C71 H71 108.0
C72 C71 H71 108.0
C71 C72 H72A 109.5
C71 C72 H72B 109.5
H72A C72 H72B 109.5
C71 C72 H72C 109.5
H72A C72 H72C 109.5
H72B C72 H72C 109.5
C71 C73 H73A 109.5
C71 C73 H73B 109.5
H73A C73 H73B 109.5
C71 C73 H73C 109.5
H73A C73 H73C 109.5
H73B C73 H73C 109.5
N6 C74 N7 105.5(4)
N6 C74 Au2 127.7(3)
N7 C74 Au2 126.8(4)
C76 C75 N6 106.9(5)
C76 C75 H75 126.5
N6 C75 H75 126.5
C75 C76 N7 106.8(5)
C75 C76 H76 126.6
N7 C76 H76 126.6
C82 C77 C78 121.9(5)
C82 C77 N6 119.1(4)
C78 C77 N6 119.0(5)
C79 C78 C77 117.4(5)
C79 C78 C83 121.6(4)
C77 C78 C83 121.0(5)
C80 C79 C78 122.7(4)
C80 C79 H79 118.7
C78 C79 H79 118.7
C79 C80 C81 117.9(5)
C79 C80 C84 122.3(5)
C81 C80 C84 119.8(5)
C82 C81 C80 121.9(5)
C82 C81 H81 119.1
C80 C81 H81 119.1
C81 C82 C77 118.3(4)
C81 C82 C85 120.1(5)
C77 C82 C85 121.6(5)
C78 C83 H83A 109.5
C78 C83 H83B 109.5
H83A C83 H83B 109.5
C78 C83 H83C 109.5
H83A C83 H83C 109.5
H83B C83 H83C 109.5
C80 C84 H84A 109.5
C80 C84 H84B 109.5
H84A C84 H84B 109.5
C80 C84 H84C 109.5
H84A C84 H84C 109.5
H84B C84 H84C 109.5
C82 C85 H85A 109.5
C82 C85 H85B 109.5
H85A C85 H85B 109.5
C82 C85 H85C 109.5
H85A C85 H85C 109.5
H85B C85 H85C 109.5
N7 C86 C87 118.6(5)
N7 C86 C87A 102.7(6)
N7 C86 H86A 107.7
C87 C86 H86A 107.7
N7 C86 H86B 107.7
C87 C86 H86B 107.7
H86A C86 H86B 107.1
N7 C86 H86C 111.3
C87A C86 H86C 111.2
N7 C86 H86D 111.2
C87A C86 H86D 111.2
H86C C86 H86D 109.1
C88 O4 C87 117.3(8)
C90 O6 C91 111.2(8)
C88 N10 C92 121.9(10)
C88 N10 C89 122.2(10)
C92 N10 C89 115.6(8)
O4 C87 C86 102.1(6)
O4 C87 H87A 111.3
C86 C87 H87A 111.3
O4 C87 H87B 111.3
C86 C87 H87B 111.3
H87A C87 H87B 109.2
O4 C88 O5 122.5(11)
O4 C88 N10 116.9(13)
O5 C88 N10 120.3(11)
C90 C89 N10 109.4(9)
C90 C89 H89A 109.8
N10 C89 H89A 109.8
C90 C89 H89B 109.8
N10 C89 H89B 109.8
H89A C89 H89B 108.2
O6 C90 C89 112.6(11)
O6 C90 H90A 109.1
C89 C90 H90A 109.1
O6 C90 H90B 109.1
C89 C90 H90B 109.1
H90A C90 H90B 107.8
O6 C91 C92 110.5(11)
O6 C91 H91A 109.6
C92 C91 H91A 109.6
O6 C91 H91B 109.6
C92 C91 H91B 109.6
H91A C91 H91B 108.1
N10 C92 C91 109.0(9)
N10 C92 H92A 109.9
C91 C92 H92A 109.9
N10 C92 H92B 109.9
C91 C92 H92B 109.9
H92A C92 H92B 108.3
C88A O4A C87A 114.8(12)
C90A O6A C91A 114.0(12)
C88A N10A C92A 119.9(13)
C88A N10A C89A 121.8(13)
C92A N10A C89A 113.0(11)
O4A C87A C86 110.4(8)
O4A C87A H87C 109.6
C86 C87A H87C 109.6
O4A C87A H87D 109.6
C86 C87A H87D 109.6
H87C C87A H87D 108.1
O5A C88A O4A 120.1(15)
O5A C88A N10A 120.6(16)
O4A C88A N10A 119.3(16)
C90A C89A N10A 107.8(12)
C90A C89A H89C 110.2
N10A C89A H89C 110.2
C90A C89A H89D 110.2
N10A C89A H89D 110.2
H89C C89A H89D 108.5
O6A C90A C89A 113.2(16)
O6A C90A H90C 108.9
C89A C90A H90C 108.9
O6A C90A H90D 108.9
C89A C90A H90D 108.9
H90C C90A H90D 107.7
O6A C91A C92A 111.3(15)
O6A C91A H91C 109.4
C92A C91A H91C 109.4
O6A C91A H91D 109.4
C92A C91A H91D 109.4
H91C C91A H91D 108.0
N10A C92A C91A 107.7(12)
N10A C92A H92C 110.2
C91A C92A H92C 110.2
N10A C92A H92D 110.2
C91A C92A H92D 110.2
H92C C92A H92D 108.5
C1 N1 C2 110.8(4)
C1 N1 C4 123.2(3)
C2 N1 C4 125.7(3)
C1 N2 C3 110.5(3)
C1 N2 C16 122.3(3)
C3 N2 C16 127.2(3)
C28 N3 C29 109.9(4)
C28 N3 C31 125.6(3)
C29 N3 C31 124.4(3)
C28 N4 C30 110.2(4)
C28 N4 C40 124.4(4)
C30 N4 C40 125.0(4)
C42 N5 C43 120.7(5)
C42 N5 C46 125.2(5)
C43 N5 C46 113.8(4)
C74 N6 C75 110.1(5)
C74 N6 C77 125.5(4)
C75 N6 C77 124.4(4)
C74 N7 C76 110.6(5)
C74 N7 C86 125.7(4)
C76 N7 C86 123.4(5)
C47 N8 C48 110.6(4)
C47 N8 C50 123.6(4)
C48 N8 C50 125.4(4)
C47 N9 C49 110.5(4)
C47 N9 C62 124.4(4)
C49 N9 C62 125.1(4)
C42 O1 C41 116.2(4)
C44 O3 C45 109.7(5)
F5 P1 F4 90.4(5)
F5 P1 F6 92.2(5)
F4 P1 F6 176.9(6)
F5 P1 F3 177.3(5)
F4 P1 F3 88.1(4)
F6 P1 F3 89.5(5)
F5 P1 F2 90.7(5)
F4 P1 F2 89.6(5)
F6 P1 F2 88.6(5)
F3 P1 F2 91.5(5)
F5 P1 F1 90.8(5)
F4 P1 F1 91.1(5)
F6 P1 F1 90.7(5)
F3 P1 F1 87.0(4)
F2 P1 F1 178.3(6)
F5A P1A F4A 90.6(7)
F5A P1A F6A 92.5(7)
F4A P1A F6A 176.8(8)
F5A P1A F2A 90.8(6)
F4A P1A F2A 91.6(6)
F6A P1A F2A 89.3(6)
F5A P1A F3A 178.5(7)
F4A P1A F3A 88.5(7)
F6A P1A F3A 88.4(7)
F2A P1A F3A 90.4(6)
F5A P1A F1A 90.2(6)
F4A P1A F1A 90.6(6)
F6A P1A F1A 88.5(6)
F2A P1A F1A 177.6(7)
F3A P1A F1A 88.6(6)
F11 P2 F8 91.85(19)
F11 P2 F7 89.23(18)
F8 P2 F7 178.84(19)
F11 P2 F10 89.34(16)
F8 P2 F10 90.02(17)
F7 P2 F10 90.42(18)
F11 P2 F12 90.27(16)
F8 P2 F12 89.07(16)
F7 P2 F12 90.50(17)
F10 P2 F12 178.99(19)
F11 P2 F9 178.99(19)
F8 P2 F9 89.15(18)
F7 P2 F9 89.77(18)
F10 P2 F9 90.81(16)
F12 P2 F9 89.60(16)
C1 Au1 C28 178.37(16)
C47 Au2 C74 178.93(17)

loop_
_geom_bond_atom_site_label_1
_geom_bond_atom_site_label_2
_geom_bond_distance
C1 N1 1.344(5)
C1 N2 1.351(5)
C1 Au1 2.023(4)
C2 C3 1.346(7)
C2 N1 1.383(6)
C2 H2 0.9500
C3 N2 1.383(5)
C3 H3 0.9500
C4 C5 1.397(6)
C4 C9 1.410(6)
C4 N1 1.443(5)
C5 C6 1.384(7)
C5 C10 1.530(6)
C6 C7 1.380(7)
C6 H6 0.9500
C7 C8 1.392(7)
C7 H7 0.9500
C8 C9 1.390(6)
C8 H8 0.9500
C9 C13 1.511(6)
C10 C12 1.522(7)
C10 C11 1.524(7)
C10 H10 1.0000
C11 H11A 0.9800
C11 H11B 0.9800
C11 H11C 0.9800
C12 H12A 0.9800
C12 H12B 0.9800
C12 H12C 0.9800
C13 C14 1.513(7)
C13 C15 1.525(8)
C13 H13 1.0000
C14 H14A 0.9800
C14 H14B 0.9800
C14 H14C 0.9800
C15 H15A 0.9800
C15 H15B 0.9800
C15 H15C 0.9800
C16 C17 1.397(6)
C16 C21 1.400(6)
C16 N2 1.445(5)
C17 C18 1.395(7)
C17 C22 1.529(6)
C18 C19 1.381(7)
C18 H18 0.9500
C19 C20 1.388(7)
C19 H19 0.9500
C20 C21 1.395(6)
C20 H20 0.9500
C21 C25 1.513(6)
C22 C23 1.519(7)
C22 C24 1.525(6)
C22 H22 1.0000
C23 H23A 0.9800
C23 H23B 0.9800
C23 H23C 0.9800
C24 H24A 0.9800
C24 H24B 0.9800
C24 H24C 0.9800
C25 C26 1.518(8)
C25 C27 1.521(8)
C25 H25 1.0000
C26 H26A 0.9800
C26 H26B 0.9800
C26 H26C 0.9800
C27 H27A 0.9800
C27 H27B 0.9800
C27 H27C 0.9800
C28 N3 1.343(6)
C28 N4 1.348(6)
C28 Au1 2.027(4)
C29 C30 1.342(7)
C29 N3 1.389(5)
C29 H29 0.9500
C30 N4 1.379(6)
C30 H30 0.9500
C31 C32 1.396(6)
C31 C36 1.401(6)
C31 N3 1.431(6)
C32 C33 1.388(7)
C32 C37 1.510(7)
C33 C34 1.395(7)
C33 H33 0.9500
C34 C35 1.389(7)
C34 C38 1.515(7)
C35 C36 1.384(7)
C35 H35 0.9500
C36 C39 1.506(6)
C37 H37A 0.9800
C37 H37B 0.9800
C37 H37C 0.9800
C38 H38A 0.9800
C38 H38B 0.9800
C38 H38C 0.9800
C39 H39A 0.9800
C39 H39B 0.9800
C39 H39C 0.9800
C40 N4 1.466(6)
C40 C41 1.517(7)
C40 H40A 0.9900
C40 H40B 0.9900
C41 O1 1.444(5)
C41 H41A 0.9900
C41 H41B 0.9900
C42 O2 1.211(7)
C42 N5 1.344(7)
C42 O1 1.366(6)
C43 N5 1.448(7)
C43 C44 1.520(10)
C43 H43A 0.9900
C43 H43B 0.9900
C44 O3 1.408(9)
C44 H44A 0.9900
C44 H44B 0.9900
C45 O3 1.418(8)
C45 C46 1.498(8)
C45 H45A 0.9900
C45 H45B 0.9900
C46 N5 1.456(7)
C46 H46A 0.9900
C46 H46B 0.9900
C47 N9 1.353(6)
C47 N8 1.361(5)
C47 Au2 2.018(4)
C48 C49 1.346(7)
C48 N8 1.380(6)
C48 H48 0.9500
C49 N9 1.381(6)
C49 H49 0.9500
C50 C55 1.395(6)
C50 C51 1.410(6)
C50 N8 1.433(6)
C51 C52 1.392(7)
C51 C56 1.515(6)
C52 C53 1.388(7)
C52 H52 0.9500
C53 C54 1.391(7)
C53 H53 0.9500
C54 C55 1.391(6)
C54 H54 0.9500
C55 C59 1.519(6)
C56 C57 1.533(7)
C56 C58 1.536(7)
C56 H56 1.0000
C57 H57A 0.9800
C57 H57B 0.9800
C57 H57C 0.9800
C58 H58A 0.9800
C58 H58B 0.9800
C58 H58C 0.9800
C59 C60 1.525(7)
C59 C61 1.535(6)
C59 H59 1.0000
C60 H60A 0.9800
C60 H60B 0.9800
C60 H60C 0.9800
C61 H61A 0.9800
C61 H61B 0.9800
C61 H61C 0.9800
C62 C63 1.381(7)
C62 C67 1.390(6)
C62 N9 1.445(5)
C63 C64 1.396(9)
C63 C68 1.513(9)
C64 C65 1.388(11)
C64 H64 0.9500
C65 C66 1.371(9)
C65 H65 0.9500
C66 C67 1.390(7)
C66 H66 0.9500
C67 C71 1.524(7)
C68 C69 1.504(12)
C68 C70 1.546(12)
C68 H68 1.0000
C69 H69A 0.9800
C69 H69B 0.9800
C69 H69C 0.9800
C70 H70A 0.9800
C70 H70B 0.9800
C70 H70C 0.9800
C71 C73 1.502(8)
C71 C72 1.544(8)
C71 H71 1.0000
C72 H72A 0.9800
C72 H72B 0.9800
C72 H72C 0.9800
C73 H73A 0.9800
C73 H73B 0.9800
C73 H73C 0.9800
C74 N6 1.336(7)
C74 N7 1.348(6)
C74 Au2 2.027(4)
C75 C76 1.337(10)
C75 N6 1.388(7)
C75 H75 0.9500
C76 N7 1.373(8)
C76 H76 0.9500
C77 C82 1.397(8)
C77 C78 1.398(7)
C77 N6 1.445(6)
C78 C79 1.387(7)
C78 C83 1.510(7)
C79 C80 1.386(7)
C79 H79 0.9500
C80 C81 1.396(7)
C80 C84 1.515(7)
C81 C82 1.380(8)
C81 H81 0.9500
C82 C85 1.512(7)
C83 H83A 0.9800
C83 H83B 0.9800
C83 H83C 0.9800
C84 H84A 0.9800
C84 H84B 0.9800
C84 H84C 0.9800
C85 H85A 0.9800
C85 H85B 0.9800
C85 H85C 0.9800
C86 N7 1.465(7)
C86 C87 1.503(7)
C86 C87A 1.615(8)
C86 H86A 0.9900
C86 H86B 0.9900
C86 H86C 0.9893
C86 H86D 0.9891
O4 C88 1.292(14)
O4 C87 1.456(10)
O5 C88 1.297(16)
O6 C90 1.412(10)
O6 C91 1.458(11)
N10 C88 1.311(15)
N10 C92 1.456(13)
N10 C89 1.469(12)
C87 H87A 0.9900
C87 H87B 0.9900
C89 C90 1.453(15)
C89 H89A 0.9900
C89 H89B 0.9900
C90 H90A 0.9900
C90 H90B 0.9900
C91 C92 1.492(15)
C91 H91A 0.9900
C91 H91B 0.9900
C92 H92A 0.9900
C92 H92B 0.9900
O4A C88A 1.296(16)
O4A C87A 1.477(12)
O5A C88A 1.286(18)
O6A C90A 1.407(12)
O6A C91A 1.454(13)
N10A C88A 1.310(16)
N10A C92A 1.463(15)
N10A C89A 1.476(14)
C87A H87C 0.9900
C87A H87D 0.9900
C89A C90A 1.453(16)
C89A H89C 0.9900
C89A H89D 0.9900
C90A H90C 0.9900
C90A H90D 0.9900
C91A C92A 1.489(16)
C91A H91C 0.9900
C91A H91D 0.9900
C92A H92C 0.9900
C92A H92D 0.9900
P1 F5 1.565(6)
P1 F4 1.576(6)
P1 F6 1.578(6)
P1 F3 1.592(6)
P1 F2 1.592(6)
P1 F1 1.600(6)
P1A F5A 1.572(7)
P1A F4A 1.579(7)
P1A F6A 1.587(7)
P1A F2A 1.588(7)
P1A F3A 1.591(7)
P1A F1A 1.599(7)
P2 F11 1.588(3)
P2 F8 1.592(3)
P2 F7 1.596(3)
P2 F10 1.599(3)
P2 F12 1.600(3)
P2 F9 1.601(3)

loop_
_geom_torsion_atom_site_label_1
_geom_torsion_atom_site_label_2
_geom_torsion_atom_site_label_3
_geom_torsion_atom_site_label_4
_geom_torsion
N1 C2 C3 N2 0.2(5)
C9 C4 C5 C6 -1.8(6)
N1 C4 C5 C6 177.8(4)
C9 C4 C5 C10 179.7(4)
N1 C4 C5 C10 -0.8(6)
C4 C5 C6 C7 1.1(6)
C10 C5 C6 C7 179.7(4)
C5 C6 C7 C8 0.4(7)
C6 C7 C8 C9 -1.3(7)
C7 C8 C9 C4 0.7(6)
C7 C8 C9 C13 -179.9(4)
C5 C4 C9 C8 0.9(6)
N1 C4 C9 C8 -178.7(4)
C5 C4 C9 C13 -178.6(4)
N1 C4 C9 C13 1.9(6)
C6 C5 C10 C12 -70.5(5)
C4 C5 C10 C12 108.0(5)
C6 C5 C10 C11 56.0(7)
C4 C5 C10 C11 -125.5(6)
C8 C9 C13 C14 -70.8(6)
C4 C9 C13 C14 108.6(5)
C8 C9 C13 C15 50.6(7)
C4 C9 C13 C15 -130.0(6)
C21 C16 C17 C18 1.5(6)
N2 C16 C17 C18 -176.9(4)
C21 C16 C17 C22 -177.8(4)
N2 C16 C17 C22 3.7(6)
C16 C17 C18 C19 0.3(6)
C22 C17 C18 C19 179.7(4)
C17 C18 C19 C20 -1.0(7)
C18 C19 C20 C21 0.0(8)
C19 C20 C21 C16 1.7(7)
C19 C20 C21 C25 179.5(5)
C17 C16 C21 C20 -2.5(6)
N2 C16 C21 C20 175.9(4)
C17 C16 C21 C25 179.7(4)
N2 C16 C21 C25 -1.8(6)
C18 C17 C22 C23 -82.9(6)
C16 C17 C22 C23 96.4(6)
C18 C17 C22 C24 42.7(6)
C16 C17 C22 C24 -138.0(5)
C20 C21 C25 C26 -78.9(6)
C16 C21 C25 C26 98.8(6)
C20 C21 C25 C27 49.3(7)
C16 C21 C25 C27 -133.0(5)
N3 C29 C30 N4 1.2(5)
C36 C31 C32 C33 0.3(6)
N3 C31 C32 C33 -177.4(4)
C36 C31 C32 C37 -177.5(4)
N3 C31 C32 C37 4.8(6)
C31 C32 C33 C34 1.5(7)
C37 C32 C33 C34 179.4(4)
C32 C33 C34 C35 -2.0(7)
C32 C33 C34 C38 178.6(5)
C33 C34 C35 C36 0.8(7)
C38 C34 C35 C36 -179.9(5)
C34 C35 C36 C31 1.0(7)
C34 C35 C36 C39 180.0(4)
C32 C31 C36 C35 -1.6(6)
N3 C31 C36 C35 176.2(4)
C32 C31 C36 C39 179.5(4)
N3 C31 C36 C39 -2.8(6)
N4 C40 C41 O1 -61.1(5)
N5 C43 C44 O3 -53.3(7)
O3 C45 C46 N5 56.9(6)
N8 C48 C49 N9 -0.3(6)
C55 C50 C51 C52 0.9(6)
N8 C50 C51 C52 179.9(4)
C55 C50 C51 C56 -176.7(4)
N8 C50 C51 C56 2.3(6)
C50 C51 C52 C53 0.4(6)
C56 C51 C52 C53 178.0(4)
C51 C52 C53 C54 -1.6(7)
C52 C53 C54 C55 1.6(7)
C53 C54 C55 C50 -0.3(6)
C53 C54 C55 C59 179.9(4)
C51 C50 C55 C54 -1.0(6)
N8 C50 C55 C54 -179.9(4)
C51 C50 C55 C59 178.9(4)
N8 C50 C55 C59 -0.1(6)
C52 C51 C56 C57 -78.9(6)
C50 C51 C56 C57 98.5(5)
C52 C51 C56 C58 42.6(6)
C50 C51 C56 C58 -140.0(4)
C54 C55 C59 C60 -63.0(6)
C50 C55 C59 C60 117.2(5)
C54 C55 C59 C61 61.5(6)
C50 C55 C59 C61 -118.3(5)
C67 C62 C63 C64 2.4(8)
N9 C62 C63 C64 -176.0(5)
C67 C62 C63 C68 -177.2(6)
N9 C62 C63 C68 4.4(9)
C62 C63 C64 C65 -1.5(10)
C68 C63 C64 C65 178.1(7)
C63 C64 C65 C66 0.0(10)
C64 C65 C66 C67 0.9(9)
C65 C66 C67 C62 -0.1(7)
C65 C66 C67 C71 179.9(5)
C63 C62 C67 C66 -1.6(7)
N9 C62 C67 C66 176.8(4)
C63 C62 C67 C71 178.4(5)
N9 C62 C67 C71 -3.2(6)
C62 C63 C68 C69 -108.8(7)
C64 C63 C68 C69 71.6(9)
C62 C63 C68 C70 127.8(7)
C64 C63 C68 C70 -51.8(9)
C66 C67 C71 C73 -64.6(7)
C62 C67 C71 C73 115.4(6)
C66 C67 C71 C72 59.2(6)
C62 C67 C71 C72 -120.9(6)
N6 C75 C76 N7 -0.2(9)
C82 C77 C78 C79 -0.4(7)
N6 C77 C78 C79 177.2(4)
C82 C77 C78 C83 178.8(4)
N6 C77 C78 C83 -3.6(6)
C77 C78 C79 C80 -0.3(7)
C83 C78 C79 C80 -179.5(5)
C78 C79 C80 C81 0.8(7)
C78 C79 C80 C84 179.3(5)
C79 C80 C81 C82 -0.6(7)
C84 C80 C81 C82 -179.1(5)
C80 C81 C82 C77 0.0(7)
C80 C81 C82 C85 178.7(5)
C78 C77 C82 C81 0.6(7)
N6 C77 C82 C81 -177.0(4)
C78 C77 C82 C85 -178.1(4)
N6 C77 C82 C85 4.3(7)
C88 O4 C87 C86 -156.7(9)
N7 C86 C87 O4 -62.5(7)
C87 O4 C88 O5 10.2(17)
C87 O4 C88 N10 -176.4(10)
C92 N10 C88 O4 1.3(19)
C89 N10 C88 O4 174.4(10)
C92 N10 C88 O5 174.9(11)
C89 N10 C88 O5 -12.0(19)
C88 N10 C89 C90 -122.4(13)
C92 N10 C89 C90 51.2(13)
C91 O6 C90 C89 59.9(17)
N10 C89 C90 O6 -54.0(13)
C90 O6 C91 C92 -59.1(18)
C88 N10 C92 C91 122.1(12)
C89 N10 C92 C91 -51.5(13)
O6 C91 C92 N10 53.5(13)
C88A O4A C87A C86 105.9(15)
N7 C86 C87A O4A 49.0(11)
C87A O4A C88A O5A 5(3)
C87A O4A C88A N10A -177.8(16)
C92A N10A C88A O5A 160(2)
C89A N10A C88A O5A 8(3)
C92A N10A C88A O4A -17(3)
C89A N10A C88A O4A -169.3(16)
C88A N10A C89A C90A 95(2)
C92A N10A C89A C90A -58.9(19)
C91A O6A C90A C89A -54(3)
N10A C89A C90A O6A 55(2)
C90A O6A C91A C92A 53(3)
C88A N10A C92A C91A -96(2)
C89A N10A C92A C91A 58.8(18)
O6A C91A C92A N10A -54(2)
N2 C1 N1 C2 -0.1(5)
Au1 C1 N1 C2 -178.7(3)
N2 C1 N1 C4 175.2(4)
Au1 C1 N1 C4 -3.4(6)
C3 C2 N1 C1 -0.1(5)
C3 C2 N1 C4 -175.2(4)
C5 C4 N1 C1 -87.7(5)
C9 C4 N1 C1 91.9(5)
C5 C4 N1 C2 86.9(5)
C9 C4 N1 C2 -93.5(5)
N1 C1 N2 C3 0.2(5)
Au1 C1 N2 C3 178.8(3)
N1 C1 N2 C16 178.9(4)
Au1 C1 N2 C16 -2.5(6)
C2 C3 N2 C1 -0.2(5)
C2 C3 N2 C16 -178.8(4)
C17 C16 N2 C1 82.6(5)
C21 C16 N2 C1 -95.9(5)
C17 C16 N2 C3 -98.9(5)
C21 C16 N2 C3 82.6(5)
N4 C28 N3 C29 0.9(5)
Au1 C28 N3 C29 -177.6(3)
N4 C28 N3 C31 -176.1(4)
Au1 C28 N3 C31 5.4(6)
C30 C29 N3 C28 -1.4(5)
C30 C29 N3 C31 175.7(4)
C32 C31 N3 C28 -82.7(5)
C36 C31 N3 C28 99.5(5)
C32 C31 N3 C29 100.7(5)
C36 C31 N3 C29 -77.1(5)
N3 C28 N4 C30 -0.1(5)
Au1 C28 N4 C30 178.4(3)
N3 C28 N4 C40 172.6(4)
Au1 C28 N4 C40 -8.9(6)
C29 C30 N4 C28 -0.7(5)
C29 C30 N4 C40 -173.4(4)
C41 C40 N4 C28 -78.8(5)
C41 C40 N4 C30 92.8(5)
O2 C42 N5 C43 7.5(9)
O1 C42 N5 C43 -173.3(5)
O2 C42 N5 C46 -179.0(6)
O1 C42 N5 C46 0.2(7)
C44 C43 N5 C42 -134.4(5)
C44 C43 N5 C46 51.5(7)
C45 C46 N5 C42 132.5(5)
C45 C46 N5 C43 -53.7(7)
N7 C74 N6 C75 -1.3(6)
Au2 C74 N6 C75 -179.2(5)
N7 C74 N6 C77 -179.0(5)
Au2 C74 N6 C77 3.1(7)
C76 C75 N6 C74 0.9(8)
C76 C75 N6 C77 178.7(6)
C82 C77 N6 C74 -79.1(6)
C78 C77 N6 C74 103.2(6)
C82 C77 N6 C75 103.4(7)
C78 C77 N6 C75 -74.2(7)
N6 C74 N7 C76 1.2(6)
Au2 C74 N7 C76 179.1(4)
N6 C74 N7 C86 174.7(5)
Au2 C74 N7 C86 -7.3(7)
C75 C76 N7 C74 -0.6(8)
C75 C76 N7 C86 -174.4(6)
C87 C86 N7 C74 -51.1(8)
C87A C86 N7 C74 -122.9(7)
C87 C86 N7 C76 121.7(7)
C87A C86 N7 C76 49.9(8)
N9 C47 N8 C48 0.1(5)
Au2 C47 N8 C48 -178.0(3)
N9 C47 N8 C50 173.6(4)
Au2 C47 N8 C50 -4.4(6)
C49 C48 N8 C47 0.1(5)
C49 C48 N8 C50 -173.3(4)
C55 C50 N8 C47 -85.6(5)
C51 C50 N8 C47 95.4(5)
C55 C50 N8 C48 87.1(5)
C51 C50 N8 C48 -92.0(5)
N8 C47 N9 C49 -0.2(5)
Au2 C47 N9 C49 177.9(3)
N8 C47 N9 C62 -177.1(4)
Au2 C47 N9 C62 1.0(6)
C48 C49 N9 C47 0.3(5)
C48 C49 N9 C62 177.1(4)
C63 C62 N9 C47 -98.7(6)
C67 C62 N9 C47 82.9(5)
C63 C62 N9 C49 85.0(6)
C67 C62 N9 C49 -93.4(5)
O2 C42 O1 C41 12.3(7)
N5 C42 O1 C41 -166.9(4)
C40 C41 O1 C42 113.5(4)
C43 C44 O3 C45 57.6(8)
C46 C45 O3 C44 -59.4(7)
